data_7063817
loop_
_publ_author_name
'Brocha Silalahi, Rhone P.'
'Kuo, Yu-Te'
'Chiu, Tzu-Hao'
'Pillay, Michael N.'
'Liu, C. W.'

_publ_section_title
;
 Chalcogenide-centered Cu11 clusters heteroleptically passivated by
 dichalcogenolates and iodo ligands
;
_journal_issue 23
_journal_name_full 'New Journal of Chemistry'
_journal_page_first 9965
_journal_page_last 9972
_journal_paper_doi 10.1039/D5NJ01571E
_journal_volume 49
_journal_year 2025
_chemical_formula_moiety 'C54H108Cu11I3N6Se13 + 10(C4H10O)'
_chemical_formula_sum 'C94 H208 Cu11 I3 N6 O10 Se13'
_chemical_formula_weight 3688.78
_space_group_crystal_system trigonal
_space_group_IT_number 161
_space_group_name_Hall 'R 3 -2"c'
_space_group_name_H-M_alt 'R 3 c :H'
_atom_sites_solution_hydrogens geom
_audit_creation_method SHELXL-2019/3
_audit_update_record
;
2025-05-11 deposited with the CCDC.	2025-05-21 downloaded from the CCDC.
;
_cell_angle_alpha 90
_cell_angle_beta 90
_cell_angle_gamma 120
_cell_formula_units_Z 6
_cell_length_a 19.4684(11)
_cell_length_b 19.4684(11)
_cell_length_c 42.649(3)
_cell_measurement_reflns_used 9491
_cell_measurement_temperature 150(2)
_cell_measurement_theta_max 26.27
_cell_measurement_theta_min 2.26
_cell_volume 13999.1(15)
_computing_cell_refinement 'Bruker SAINT'
_computing_data_collection 'Bruker APEX2'
_computing_data_reduction 'Bruker SAINT'
_computing_molecular_graphics 'Bruker SHELXTL'
_computing_publication_material 'Bruker SHELXTL'
_computing_structure_refinement 'SHELXL-2019/2 (Sheldrick, 2019)'
_computing_structure_solution 'SHELXS-97 (Sheldrick 2008)'
_diffrn_ambient_temperature 150(2)
_diffrn_measured_fraction_theta_full 0.999
_diffrn_measured_fraction_theta_max 0.998
_diffrn_measurement_device_type 'Bruker APEX-II CCD'
_diffrn_measurement_method '\f and \w scans'
_diffrn_radiation_type MoK\a
_diffrn_radiation_wavelength 0.71073
_diffrn_reflns_av_R_equivalents 0.0350
_diffrn_reflns_av_unetI/netI 0.0340
_diffrn_reflns_Laue_measured_fraction_full 0.999
_diffrn_reflns_Laue_measured_fraction_max 0.998
_diffrn_reflns_limit_h_max 22
_diffrn_reflns_limit_h_min -23
_diffrn_reflns_limit_k_max 23
_diffrn_reflns_limit_k_min -24
_diffrn_reflns_limit_l_max 49
_diffrn_reflns_limit_l_min -53
_diffrn_reflns_number 22773
_diffrn_reflns_point_group_measured_fraction_full 0.981
_diffrn_reflns_point_group_measured_fraction_max 0.973
_diffrn_reflns_theta_full 25.242
_diffrn_reflns_theta_max 26.415
_diffrn_reflns_theta_min 2.092
_exptl_absorpt_coefficient_mu 8.547
_exptl_absorpt_correction_T_max 0.7454
_exptl_absorpt_correction_T_min 0.5994
_exptl_absorpt_correction_type multi-scan
_exptl_absorpt_process_details
'SADABS applied. PLATON SQUEEZE was also used to remove 431 electrons from six solvent-accessible voids (each approx. 330 A3), corresponding to approximately 10 Et2O molecules, which have been included in the formula.'
_exptl_crystal_colour yellow
_exptl_crystal_density_diffrn 2.626
_exptl_crystal_description block
_exptl_crystal_F_000 8784
_exptl_crystal_size_max 0.090
_exptl_crystal_size_mid 0.070
_exptl_crystal_size_min 0.060
_refine_diff_density_max 2.403
_refine_diff_density_min -1.206
_refine_diff_density_rms 0.176
_refine_ls_abs_structure_details
; 
 Refined as an inversion twin. 
;
_refine_ls_abs_structure_Flack 0.40(2)
_refine_ls_extinction_method none
_refine_ls_goodness_of_fit_ref 1.075
_refine_ls_hydrogen_treatment constr
_refine_ls_matrix_type full
_refine_ls_number_parameters 271
_refine_ls_number_reflns 6239
_refine_ls_number_restraints 5
_refine_ls_restrained_S_all 1.096
_refine_ls_R_factor_all 0.0554
_refine_ls_R_factor_gt 0.0411
_refine_ls_shift/su_max 0.001
_refine_ls_shift/su_mean 0.000
_refine_ls_structure_factor_coef Fsqd
_refine_ls_weighting_details 'w=1/[\s^2^(Fo^2^)+(0.0564P)^2^+280.6759P] where P=(Fo^2^+2Fc^2^)/3'
_refine_ls_weighting_scheme calc
_refine_ls_wR_factor_gt 0.1021
_refine_ls_wR_factor_ref 0.1138
_reflns_Friedel_coverage 0.947
_reflns_Friedel_fraction_full 0.963
_reflns_Friedel_fraction_max 0.949
_reflns_number_gt 5414
_reflns_number_total 6239
_reflns_threshold_expression 'I > 2\s(I)'
_cod_data_source_file d5nj01571e2.cif
_cod_data_source_block 3
_cod_depositor_comments 'Adding full bibliography for 7063816--7063818.cif.'
_cod_original_cell_volume 13999.1(18)
_cod_database_code 7063817
_shelx_shelxl_version_number 2019/3
_shelx_space_group_comment
; 
The symmetry employed for this shelxl refinement is uniquely defined 
by the following loop, which should always be used as a source of 
symmetry information in preference to the above space-group names. 
They are only intended as comments. 
;
_shelx_estimated_absorpt_t_min 0.513
_shelx_estimated_absorpt_t_max 0.628
_platon_squeeze_void_probe_radius 1.20

loop_
_space_group_symop_operation_xyz
'x, y, z'
'-y, x-y, z'
'-x+y, -x, z'
'-x+y, y, z+1/2'
'x, x-y, z+1/2'
'-y, -x, z+1/2'
'x+2/3, y+1/3, z+1/3'
'-y+2/3, x-y+1/3, z+1/3'
'-x+y+2/3, -x+1/3, z+1/3'
'-x+y+2/3, y+1/3, z+5/6'
'x+2/3, x-y+1/3, z+5/6'
'-y+2/3, -x+1/3, z+5/6'
'x+1/3, y+2/3, z+2/3'
'-y+1/3, x-y+2/3, z+2/3'
'-x+y+1/3, -x+2/3, z+2/3'
'-x+y+1/3, y+2/3, z+7/6'
'x+1/3, x-y+2/3, z+7/6'
'-y+1/3, -x+2/3, z+7/6'

loop_
_atom_site_label
_atom_site_type_symbol
_atom_site_fract_x
_atom_site_fract_y
_atom_site_fract_z
_atom_site_U_iso_or_equiv
_atom_site_adp_type
_atom_site_occupancy
_atom_site_site_symmetry_order
_atom_site_calc_flag
_atom_site_refinement_flags_posn
_atom_site_refinement_flags_adp
_atom_site_refinement_flags_occupancy
_atom_site_disorder_assembly
_atom_site_disorder_group
C1 C 0.1739(9) 0.6902(8) -0.0189(3) 0.027(3) Uani 1 1 d . . . . .
C2 C 0.1716(8) 0.6883(8) 0.1386(3) 0.025(3) Uani 1 1 d . . . . .
C3 C 0.1557(11) 0.7590(10) -0.0626(3) 0.040(4) Uani 1 1 d . . . . .
H3A H 0.201060 0.808333 -0.054219 0.048 Uiso 1 1 calc R U . . .
H3B H 0.113802 0.771155 -0.068562 0.048 Uiso 1 1 calc R U . . .
C4 C 0.1827(12) 0.7342(11) -0.0919(4) 0.051(5) Uani 1 1 d . . . . .
H4 H 0.225934 0.723271 -0.085652 0.061 Uiso 1 1 calc R U . . .
C5 C 0.1163(14) 0.6591(14) -0.1075(5) 0.071(6) Uani 1 1 d . . . . .
H5A H 0.092072 0.616331 -0.092026 0.107 Uiso 1 1 calc R U . . .
H5B H 0.138574 0.642924 -0.124702 0.107 Uiso 1 1 calc R U . . .
H5C H 0.075961 0.670263 -0.115833 0.107 Uiso 1 1 calc R U . . .
C6 C 0.216(2) 0.8007(18) -0.1158(5) 0.096(9) Uani 1 1 d . . . . .
H6A H 0.256920 0.849676 -0.105892 0.145 Uiso 1 1 calc R U . . .
H6B H 0.173601 0.808602 -0.123865 0.145 Uiso 1 1 calc R U . . .
H6C H 0.240000 0.786714 -0.133174 0.145 Uiso 1 1 calc R U . . .
C7 C 0.0391(9) 0.6538(10) -0.0362(4) 0.035(3) Uani 1 1 d . . . . .
H7A H 0.022889 0.604017 -0.024502 0.042 Uiso 1 1 calc R U . . .
H7B H 0.018684 0.639009 -0.057833 0.042 Uiso 1 1 calc R U . . .
C8 C -0.0009(10) 0.6965(11) -0.0208(4) 0.039(4) Uani 1 1 d . . . . .
H8 H 0.012381 0.744120 -0.033949 0.046 Uiso 1 1 calc R U . . .
C9 C -0.0901(11) 0.6426(11) -0.0222(5) 0.051(4) Uani 1 1 d . . . . .
H9A H -0.106662 0.628150 -0.044022 0.076 Uiso 1 1 calc R U . . .
H9B H -0.116126 0.670261 -0.013415 0.076 Uiso 1 1 calc R U . . .
H9C H -0.105134 0.594459 -0.009959 0.076 Uiso 1 1 calc R U . . .
C10 C 0.0276(13) 0.7250(14) 0.0115(5) 0.062(6) Uani 1 1 d . . . . .
H10A H -0.014597 0.726299 0.023533 0.093 Uiso 1 1 calc R U . . .
H10B H 0.074020 0.778490 0.010579 0.093 Uiso 1 1 calc R U . . .
H10C H 0.042324 0.689099 0.021715 0.093 Uiso 1 1 calc R U . . .
C11 C 0.0380(8) 0.6583(8) 0.1539(3) 0.025(3) Uani 1 1 d . . . . .
H11A H 0.011816 0.638226 0.174467 0.031 Uiso 1 1 calc R U . . .
H11B H 0.019783 0.612092 0.139781 0.031 Uiso 1 1 calc R U . . .
C12 C 0.0107(9) 0.7138(10) 0.1404(4) 0.038(4) Uani 1 1 d . . . . .
H12 H 0.028392 0.758974 0.155478 0.045 Uiso 1 1 calc R U . . .
C13 C 0.0466(11) 0.7485(11) 0.1097(4) 0.051(4) Uani 1 1 d . . . . .
H13A H 0.104197 0.781356 0.111997 0.076 Uiso 1 1 calc R U . . .
H13B H 0.024919 0.781348 0.102073 0.076 Uiso 1 1 calc R U . . .
H13C H 0.034250 0.705844 0.094649 0.076 Uiso 1 1 calc R U . . .
C14 C -0.0789(10) 0.6705(13) 0.1401(5) 0.059(5) Uani 1 1 d . . . . .
H14A H -0.097127 0.706659 0.133042 0.089 Uiso 1 1 calc R U . . .
H14B H -0.099061 0.651519 0.161254 0.089 Uiso 1 1 calc R U . . .
H14C H -0.098751 0.625236 0.125725 0.089 Uiso 1 1 calc R U . . .
C15 C 0.1516(9) 0.7384(9) 0.1882(3) 0.033(3) Uani 1 1 d . . . . .
H15A H 0.125812 0.770789 0.191254 0.039 Uiso 1 1 calc R U . . .
H15B H 0.209413 0.775279 0.186616 0.039 Uiso 1 1 calc R U . . .
C16 C 0.1354(10) 0.6862(10) 0.2169(3) 0.041(4) Uani 1 1 d . . . . .
H16 H 0.077676 0.660070 0.222069 0.049 Uiso 1 1 calc R U . . .
C17 C 0.1572(16) 0.6229(12) 0.2117(4) 0.071(7) Uani 1 1 d . . . . .
H17A H 0.212505 0.647536 0.204709 0.107 Uiso 1 1 calc R U . . .
H17B H 0.122471 0.585770 0.195614 0.107 Uiso 1 1 calc R U . . .
H17C H 0.150864 0.594160 0.231321 0.107 Uiso 1 1 calc R U . . .
C18 C 0.1822(11) 0.7382(12) 0.2440(4) 0.054(5) Uani 1 1 d . . . . .
H18A H 0.170691 0.705828 0.262916 0.080 Uiso 1 1 calc R U . . .
H18B H 0.167299 0.778865 0.247346 0.080 Uiso 1 1 calc R U . . .
H18C H 0.238960 0.763810 0.239228 0.080 Uiso 1 1 calc R U . . .
Cu1 Cu 0.333333 0.666667 -0.01641(8) 0.0355(7) Uani 1 3 d S T P . .
Cu2 Cu 0.34825(10) 0.77554(11) 0.02588(4) 0.0327(4) Uani 1 1 d . U . . .
Cu3 Cu 0.20889(11) 0.69042(11) 0.05911(4) 0.0325(4) Uani 1 1 d . U . . .
Cu4 Cu 0.34930(11) 0.78453(11) 0.09389(4) 0.0332(4) Uani 1 1 d . U . . .
Cu5 Cu 0.333333 0.666667 0.12949(8) 0.0347(7) Uani 1 3 d S TU P . .
I1 I 0.28199(6) 0.84873(5) 0.05980(2) 0.0302(2) Uani 1 1 d . . . . .
N1 N 0.1248(7) 0.6985(7) -0.0374(3) 0.028(3) Uani 1 1 d . . . . .
N2 N 0.1229(6) 0.6939(7) 0.1582(3) 0.024(2) Uani 1 1 d . . . . .
Se1 Se 0.48624(8) 0.87024(8) 0.01462(3) 0.0278(3) Uani 1 1 d . . . . .
Se2 Se 0.28390(8) 0.75416(9) -0.02465(3) 0.0293(3) Uani 1 1 d . . . . .
Se3 Se 0.48974(8) 0.87143(8) 0.10334(3) 0.0271(3) Uani 1 1 d . . . . .
Se4 Se 0.28285(8) 0.74968(8) 0.14457(3) 0.0271(3) Uani 1 1 d . . . . .
Se5 Se 0.333333 0.666667 0.06138(7) 0.0328(5) Uani 1 3 d S TU P . .

loop_
_atom_site_aniso_label
_atom_site_aniso_U_11
_atom_site_aniso_U_22
_atom_site_aniso_U_33
_atom_site_aniso_U_23
_atom_site_aniso_U_13
_atom_site_aniso_U_12
C1 0.041(8) 0.020(6) 0.025(7) -0.013(5) -0.012(6) 0.019(6)
C2 0.029(7) 0.025(7) 0.026(7) 0.008(5) 0.006(5) 0.018(6)
C3 0.065(11) 0.047(9) 0.019(7) 0.001(6) -0.005(7) 0.037(9)
C4 0.072(13) 0.057(11) 0.023(8) 0.011(7) -0.007(8) 0.033(10)
C5 0.069(14) 0.065(14) 0.062(13) -0.029(11) -0.022(11) 0.020(12)
C6 0.14(3) 0.10(2) 0.051(13) 0.049(14) 0.022(14) 0.06(2)
C7 0.043(9) 0.044(9) 0.029(8) -0.006(6) -0.009(6) 0.031(8)
C8 0.050(10) 0.050(10) 0.035(8) -0.006(7) -0.009(7) 0.039(9)
C9 0.041(10) 0.046(10) 0.071(13) -0.005(9) -0.003(9) 0.027(9)
C10 0.066(13) 0.080(15) 0.070(13) -0.039(11) -0.020(10) 0.058(12)
C11 0.021(6) 0.026(7) 0.025(7) 0.000(5) 0.009(5) 0.008(6)
C12 0.035(8) 0.047(10) 0.036(8) 0.007(7) 0.005(6) 0.023(8)
C13 0.051(11) 0.047(10) 0.053(11) 0.014(8) 0.010(9) 0.024(9)
C14 0.025(9) 0.075(14) 0.078(14) 0.016(11) 0.005(8) 0.026(9)
C15 0.040(8) 0.041(8) 0.013(6) -0.013(6) -0.003(5) 0.016(7)
C16 0.043(9) 0.042(9) 0.015(7) -0.003(6) -0.001(6) 0.005(7)
C17 0.12(2) 0.054(12) 0.029(9) 0.010(8) -0.005(11) 0.033(13)
C18 0.050(11) 0.075(13) 0.024(8) -0.007(8) 0.000(7) 0.023(10)
Cu1 0.0307(10) 0.0307(10) 0.0450(19) 0.000 0.000 0.0154(5)
Cu2 0.0258(9) 0.0410(10) 0.0261(9) -0.0015(7) 0.0002(7) 0.0128(8)
Cu3 0.0348(9) 0.0368(10) 0.0243(8) -0.0015(7) -0.0012(7) 0.0168(8)
Cu4 0.0272(9) 0.0394(10) 0.0303(9) 0.0051(7) -0.0004(7) 0.0148(8)
Cu5 0.0278(9) 0.0278(9) 0.0486(13) 0.000 0.000 0.0139(5)
I1 0.0380(5) 0.0310(5) 0.0282(4) 0.0008(4) -0.0013(4) 0.0223(4)
N1 0.030(6) 0.023(6) 0.031(6) -0.012(5) -0.018(5) 0.014(5)
N2 0.022(6) 0.021(5) 0.024(6) 0.003(4) 0.008(4) 0.008(5)
Se1 0.0272(7) 0.0251(7) 0.0283(7) 0.0026(5) 0.0046(5) 0.0112(6)
Se2 0.0312(7) 0.0317(7) 0.0245(7) 0.0048(6) -0.0013(5) 0.0155(6)
Se3 0.0279(7) 0.0265(7) 0.0257(7) -0.0005(5) -0.0038(5) 0.0126(6)
Se4 0.0244(7) 0.0292(7) 0.0265(7) -0.0050(5) -0.0008(5) 0.0125(6)
Se5 0.0283(7) 0.0283(7) 0.0417(11) 0.000 0.000 0.0142(3)

loop_
_atom_type_symbol
_atom_type_description
_atom_type_scat_dispersion_real
_atom_type_scat_dispersion_imag
_atom_type_scat_source
C C 0.0033 0.0016 'International Tables Vol C Tables 4.2.6.8 and 6.1.1.4'
Cu Cu 0.3201 1.2651 'International Tables Vol C Tables 4.2.6.8 and 6.1.1.4'
N N 0.0061 0.0033 'International Tables Vol C Tables 4.2.6.8 and 6.1.1.4'
I I -0.4742 1.8119 'International Tables Vol C Tables 4.2.6.8 and 6.1.1.4'
Se Se -0.0929 2.2259 'International Tables Vol C Tables 4.2.6.8 and 6.1.1.4'
H H 0.0000 0.0000 'International Tables Vol C Tables 4.2.6.8 and 6.1.1.4'

loop_
_geom_angle_atom_site_label_1
_geom_angle_atom_site_label_2
_geom_angle_atom_site_label_3
_geom_angle
_geom_angle_site_symmetry_1
_geom_angle_site_symmetry_3
_geom_angle_publ_flag
N1 C1 Se2 119.8(11) . . ?
N1 C1 Se1 117.8(11) . 2_665 ?
Se2 C1 Se1 122.3(7) . 2_665 ?
N2 C2 Se4 120.5(10) . . ?
N2 C2 Se3 118.9(10) . 2_665 ?
Se4 C2 Se3 120.6(7) . 2_665 ?
N1 C3 C4 114.0(13) . . ?
C6 C4 C3 110.5(18) . . ?
C6 C4 C5 108.5(18) . . ?
C3 C4 C5 113.4(17) . . ?
N1 C7 C8 115.7(13) . . ?
C10 C8 C9 112.2(16) . . ?
C10 C8 C7 113.6(13) . . ?
C9 C8 C7 108.9(14) . . ?
N2 C11 C12 115.1(11) . . ?
C13 C12 C14 113.2(15) . . ?
C13 C12 C11 113.8(14) . . ?
C14 C12 C11 108.7(14) . . ?
N2 C15 C16 114.2(12) . . ?
C18 C16 C17 109.9(17) . . ?
C18 C16 C15 108.3(14) . . ?
C17 C16 C15 112.3(13) . . ?
Se2 Cu1 Se2 117.83(5) . 2_665 ?
Se2 Cu1 Se2 117.83(5) . 3_565 ?
Se2 Cu1 Se2 117.83(5) 2_665 3_565 ?
Se2 Cu1 Cu2 97.10(7) . 2_665 ?
Se2 Cu1 Cu2 56.88(6) 2_665 2_665 ?
Se2 Cu1 Cu2 136.24(12) 3_565 2_665 ?
Se2 Cu1 Cu2 56.88(6) . . ?
Se2 Cu1 Cu2 136.24(12) 2_665 . ?
Se2 Cu1 Cu2 97.10(7) 3_565 . ?
Cu2 Cu1 Cu2 79.85(10) 2_665 . ?
Se2 Cu1 Cu2 136.24(12) . 3_565 ?
Se2 Cu1 Cu2 97.10(7) 2_665 3_565 ?
Se2 Cu1 Cu2 56.88(6) 3_565 3_565 ?
Cu2 Cu1 Cu2 79.85(10) 2_665 3_565 ?
Cu2 Cu1 Cu2 79.85(10) . 3_565 ?
Se2 Cu2 Se1 103.62(8) . . ?
Se2 Cu2 Se5 124.21(9) . . ?
Se1 Cu2 Se5 112.26(8) . . ?
Se2 Cu2 Cu1 54.86(7) . . ?
Se1 Cu2 Cu1 96.23(7) . . ?
Se5 Cu2 Cu1 79.44(9) . . ?
Se2 Cu2 Cu3 94.87(8) . . ?
Se1 Cu2 Cu3 160.01(9) . . ?
Se5 Cu2 Cu3 61.15(6) . . ?
Cu1 Cu2 Cu3 100.66(8) . . ?
Se2 Cu2 I1 102.70(8) . . ?
Se1 Cu2 I1 109.69(8) . . ?
Se5 Cu2 I1 103.53(8) . . ?
Cu1 Cu2 I1 149.87(7) . . ?
Cu3 Cu2 I1 57.88(6) . . ?
Se2 Cu2 Cu3 146.08(9) . 3_565 ?
Se1 Cu2 Cu3 53.98(6) . 3_565 ?
Se5 Cu2 Cu3 60.03(6) . 3_565 ?
Cu1 Cu2 Cu3 98.74(8) . 3_565 ?
Cu3 Cu2 Cu3 112.31(10) . 3_565 ?
I1 Cu2 Cu3 108.76(7) . 3_565 ?
Se2 Cu2 Cu4 152.40(9) . . ?
Se1 Cu2 Cu4 100.37(8) . . ?
Se5 Cu2 Cu4 56.01(7) . . ?
Cu1 Cu2 Cu4 135.45(10) . . ?
Cu3 Cu2 Cu4 59.92(6) . . ?
I1 Cu2 Cu4 55.73(5) . . ?
Cu3 Cu2 Cu4 61.07(6) 3_565 . ?
Se3 Cu3 Se1 103.44(8) 2_665 2_665 ?
Se3 Cu3 I1 118.73(8) 2_665 . ?
Se1 Cu3 I1 120.83(8) 2_665 . ?
Se3 Cu3 Se5 104.51(9) 2_665 . ?
Se1 Cu3 Se5 106.54(9) 2_665 . ?
I1 Cu3 Se5 101.08(6) . . ?
Se3 Cu3 Cu2 155.58(9) 2_665 . ?
Se1 Cu3 Cu2 95.59(8) 2_665 . ?
I1 Cu3 Cu2 61.08(6) . . ?
Se5 Cu3 Cu2 54.65(7) . . ?
Se3 Cu3 Cu4 95.87(8) 2_665 . ?
Se1 Cu3 Cu4 156.75(10) 2_665 . ?
I1 Cu3 Cu4 57.51(5) . . ?
Se5 Cu3 Cu4 55.29(6) . . ?
Cu2 Cu3 Cu4 62.58(6) . . ?
Se3 Cu3 Cu2 102.79(8) 2_665 2_665 ?
Se1 Cu3 Cu2 54.34(6) 2_665 2_665 ?
I1 Cu3 Cu2 136.63(8) . 2_665 ?
Se5 Cu3 Cu2 53.77(7) . 2_665 ?
Cu2 Cu3 Cu2 76.03(9) . 2_665 ?
Cu4 Cu3 Cu2 109.02(8) . 2_665 ?
Se3 Cu3 Cu4 53.13(6) 2_665 2_665 ?
Se1 Cu3 Cu4 100.28(8) 2_665 2_665 ?
I1 Cu3 Cu4 137.74(8) . 2_665 ?
Se5 Cu3 Cu4 54.25(6) . 2_665 ?
Cu2 Cu3 Cu4 108.81(8) . 2_665 ?
Cu4 Cu3 Cu4 80.99(9) . 2_665 ?
Cu2 Cu3 Cu4 60.62(6) 2_665 2_665 ?
Se3 Cu4 Se4 107.68(8) . . ?
Se3 Cu4 Se5 107.72(8) . . ?
Se4 Cu4 Se5 114.89(9) . . ?
Se3 Cu4 Cu5 96.47(7) . . ?
Se4 Cu4 Cu5 55.34(7) . . ?
Se5 Cu4 Cu5 67.90(9) . . ?
Se3 Cu4 I1 114.40(8) . . ?
Se4 Cu4 I1 107.41(8) . . ?
Se5 Cu4 I1 104.95(8) . . ?
Cu5 Cu4 I1 148.74(8) . . ?
Se3 Cu4 Cu3 157.77(9) . . ?
Se4 Cu4 Cu3 94.49(8) . . ?
Se5 Cu4 Cu3 59.45(6) . . ?
Cu5 Cu4 Cu3 94.76(8) . . ?
I1 Cu4 Cu3 58.21(6) . . ?
Se3 Cu4 Cu2 100.34(8) . . ?
Se4 Cu4 Cu2 151.98(9) . . ?
Se5 Cu4 Cu2 53.99(7) . . ?
Cu5 Cu4 Cu2 121.88(10) . . ?
I1 Cu4 Cu2 59.38(6) . . ?
Cu3 Cu4 Cu2 57.50(6) . . ?
Se3 Cu4 Cu3 52.51(6) . 3_565 ?
Se4 Cu4 Cu3 142.91(9) . 3_565 ?
Se5 Cu4 Cu3 58.25(6) . 3_565 ?
Cu5 Cu4 Cu3 92.78(8) . 3_565 ?
I1 Cu4 Cu3 109.48(7) . 3_565 ?
Cu3 Cu4 Cu3 107.88(10) . 3_565 ?
Cu2 Cu4 Cu3 58.30(6) . 3_565 ?
Se4 Cu5 Se4 112.87(8) . 2_665 ?
Se4 Cu5 Se4 112.88(8) . 3_565 ?
Se4 Cu5 Se4 112.87(8) 2_665 3_565 ?
Se4 Cu5 Cu4 57.98(6) . . ?
Se4 Cu5 Cu4 146.34(10) 2_665 . ?
Se4 Cu5 Cu4 99.69(6) 3_565 . ?
Se4 Cu5 Cu4 146.34(10) . 3_565 ?
Se4 Cu5 Cu4 99.69(6) 2_665 3_565 ?
Se4 Cu5 Cu4 57.98(6) 3_565 3_565 ?
Cu4 Cu5 Cu4 90.16(11) . 3_565 ?
Se4 Cu5 Cu4 99.69(6) . 2_665 ?
Se4 Cu5 Cu4 57.99(6) 2_665 2_665 ?
Se4 Cu5 Cu4 146.34(10) 3_565 2_665 ?
Cu4 Cu5 Cu4 90.16(11) . 2_665 ?
Cu4 Cu5 Cu4 90.16(11) 3_565 2_665 ?
Se4 Cu5 Se5 105.80(9) . . ?
Se4 Cu5 Se5 105.81(9) 2_665 . ?
Se4 Cu5 Se5 105.81(9) 3_565 . ?
Cu4 Cu5 Se5 54.85(7) . . ?
Cu4 Cu5 Se5 54.85(7) 3_565 . ?
Cu4 Cu5 Se5 54.84(7) 2_665 . ?
Cu4 I1 Cu3 64.28(6) . . ?
Cu4 I1 Cu2 64.89(6) . . ?
Cu3 I1 Cu2 61.04(6) . . ?
C1 N1 C7 126.5(13) . . ?
C1 N1 C3 120.3(13) . . ?
C7 N1 C3 113.1(12) . . ?
C2 N2 C11 125.4(12) . . ?
C2 N2 C15 121.5(12) . . ?
C11 N2 C15 113.1(11) . . ?
C1 Se1 Cu3 102.9(4) 3_565 3_565 ?
C1 Se1 Cu2 106.2(4) 3_565 . ?
Cu3 Se1 Cu2 71.69(7) 3_565 . ?
C1 Se2 Cu1 104.0(4) . . ?
C1 Se2 Cu2 108.5(4) . . ?
Cu1 Se2 Cu2 68.26(10) . . ?
C2 Se3 Cu3 105.9(4) 3_565 3_565 ?
C2 Se3 Cu4 106.6(4) 3_565 . ?
Cu3 Se3 Cu4 74.37(8) 3_565 . ?
C2 Se4 Cu5 105.5(4) . . ?
C2 Se4 Cu4 109.6(4) . . ?
Cu5 Se4 Cu4 66.68(9) . . ?
Cu2 Se5 Cu2 87.14(10) 2_665 3_565 ?
Cu2 Se5 Cu2 87.14(10) 2_665 . ?
Cu2 Se5 Cu2 87.14(10) 3_565 . ?
Cu2 Se5 Cu4 70.00(6) 2_665 2_665 ?
Cu2 Se5 Cu4 131.40(6) 3_565 2_665 ?
Cu2 Se5 Cu4 131.53(6) . 2_665 ?
Cu2 Se5 Cu4 131.40(6) 2_665 . ?
Cu2 Se5 Cu4 131.53(6) 3_565 . ?
Cu2 Se5 Cu4 70.00(6) . . ?
Cu4 Se5 Cu4 93.51(9) 2_665 . ?
Cu2 Se5 Cu4 131.53(6) 2_665 3_565 ?
Cu2 Se5 Cu4 70.00(6) 3_565 3_565 ?
Cu2 Se5 Cu4 131.40(6) . 3_565 ?
Cu4 Se5 Cu4 93.51(9) 2_665 3_565 ?
Cu4 Se5 Cu4 93.51(9) . 3_565 ?
Cu2 Se5 Cu3 66.20(6) 2_665 . ?
Cu2 Se5 Cu3 140.65(13) 3_565 . ?
Cu2 Se5 Cu3 64.19(6) . . ?
Cu4 Se5 Cu3 67.50(6) 2_665 . ?
Cu4 Se5 Cu3 65.26(6) . . ?
Cu4 Se5 Cu3 149.30(13) 3_565 . ?
Cu2 Se5 Cu3 140.65(13) 2_665 3_565 ?
Cu2 Se5 Cu3 64.19(6) 3_565 3_565 ?
Cu2 Se5 Cu3 66.20(6) . 3_565 ?
Cu4 Se5 Cu3 149.30(13) 2_665 3_565 ?
Cu4 Se5 Cu3 67.50(6) . 3_565 ?
Cu4 Se5 Cu3 65.26(6) 3_565 3_565 ?
Cu3 Se5 Cu3 119.871(9) . 3_565 ?
Cu2 Se5 Cu3 64.19(6) 2_665 2_665 ?
Cu2 Se5 Cu3 66.20(6) 3_565 2_665 ?
Cu2 Se5 Cu3 140.65(13) . 2_665 ?
Cu4 Se5 Cu3 65.26(6) 2_665 2_665 ?
Cu4 Se5 Cu3 149.30(13) . 2_665 ?
Cu4 Se5 Cu3 67.50(6) 3_565 2_665 ?
Cu3 Se5 Cu3 119.870(9) . 2_665 ?
Cu3 Se5 Cu3 119.870(9) 3_565 2_665 ?
Cu2 Se5 Cu5 127.26(7) 2_665 . ?
Cu2 Se5 Cu5 127.26(7) 3_565 . ?
Cu2 Se5 Cu5 127.26(7) . . ?
Cu4 Se5 Cu5 57.26(7) 2_665 . ?
Cu4 Se5 Cu5 57.26(7) . . ?
Cu4 Se5 Cu5 57.26(7) 3_565 . ?
Cu3 Se5 Cu5 92.07(7) . . ?
Cu3 Se5 Cu5 92.07(7) 3_565 . ?
Cu3 Se5 Cu5 92.07(7) 2_665 . ?

loop_
_geom_bond_atom_site_label_1
_geom_bond_atom_site_label_2
_geom_bond_distance
_geom_bond_site_symmetry_2
_geom_bond_publ_flag
C1 N1 1.311(18) . ?
C1 Se2 1.880(15) . ?
C1 Se1 1.903(15) 2_665 ?
C2 N2 1.309(17) . ?
C2 Se4 1.896(14) . ?
C2 Se3 1.917(14) 2_665 ?
C3 N1 1.48(2) . ?
C3 C4 1.52(2) . ?
C4 C6 1.52(3) . ?
C4 C5 1.54(3) . ?
C7 N1 1.45(2) . ?
C7 C8 1.54(2) . ?
C8 C10 1.49(2) . ?
C8 C9 1.52(3) . ?
C11 N2 1.449(17) . ?
C11 C12 1.54(2) . ?
C12 C13 1.48(2) . ?
C12 C14 1.51(2) . ?
C15 N2 1.489(17) . ?
C15 C16 1.52(2) . ?
C16 C18 1.50(2) . ?
C16 C17 1.51(3) . ?
Cu1 Se2 2.3644(15) . ?
Cu1 Se2 2.3645(15) 2_665 ?
Cu1 Se2 2.3645(15) 3_565 ?
Cu1 Cu2 2.686(3) 2_665 ?
Cu1 Cu2 2.686(3) . ?
Cu1 Cu2 2.686(3) 3_565 ?
Cu2 Se2 2.422(2) . ?
Cu2 Se1 2.428(2) . ?
Cu2 Se5 2.501(3) . ?
Cu2 Cu3 2.760(3) . ?
Cu2 I1 2.761(2) . ?
Cu2 Cu3 2.837(3) 3_565 ?
Cu2 Cu4 2.905(2) . ?
Cu3 Se3 2.404(2) 2_665 ?
Cu3 Se1 2.417(2) 2_665 ?
Cu3 I1 2.672(2) . ?
Cu3 Se5 2.6857(19) . ?
Cu3 Cu4 2.832(3) . ?
Cu3 Cu4 2.918(3) 2_665 ?
Cu4 Se3 2.424(2) . ?
Cu4 Se4 2.435(2) . ?
Cu4 Se5 2.563(2) . ?
Cu4 Cu5 2.637(3) . ?
Cu4 I1 2.652(2) . ?
Cu5 Se4 2.3622(17) . ?
Cu5 Se4 2.3622(17) 2_665 ?
Cu5 Se4 2.3622(17) 3_565 ?
Cu5 Se5 2.905(4) . ?

loop_
_platon_squeeze_void_nr
_platon_squeeze_void_average_x
_platon_squeeze_void_average_y
_platon_squeeze_void_average_z
_platon_squeeze_void_volume
_platon_squeeze_void_count_electrons
_platon_squeeze_void_content
1 0.000 0.000 0.173 330 72 ' '
2 0.000 0.000 0.673 330 71 ' '
3 0.333 0.667 0.340 330 72 ' '
4 0.333 0.667 0.840 329 72 ' '
5 0.667 0.333 0.007 328 72 ' '
6 0.667 0.333 0.507 327 72 ' '
